data_4113713
loop_
_publ_author_name
'Lorenzo Di Bari'
'Moreno Lelli'
'Guido Pintacuda'
'Gennaro Pescitelli'
'Fabio Marchetti'
'Piero Salvadori'

_publ_section_title
;
 Solution versus Solid-State Structure of Ytterbium Heterobimetallic
 Catalysts
;
_journal_name_full 'Journal of the American Chemical Society'
_journal_page_first 5549
_journal_page_last 5558
_journal_paper_doi 10.1021/ja0297640
_journal_volume 125
_journal_year 2003
_chemical_formula_iupac 'Yb Na3 (C20 H12 O2)3.6(C4 H8 O)'
_chemical_formula_moiety 'C84 H84 Na3 O12 Yb'
_chemical_formula_sum 'C84 H84 Na3 O12 Yb'
_chemical_formula_weight 1527.52
_chemical_name_systematic
;
 Ytterbium(iii)trisodiumtris-(S)-1,1'-bis(2-naphtoate) tetrahydrofurane solvate
;
_space_group_IT_number 173
_symmetry_cell_setting hexagonal
_symmetry_space_group_name_Hall 'P 6c'
_symmetry_space_group_name_H-M 'P 63'
_atom_sites_solution_hydrogens geom
_atom_sites_solution_primary direct
_atom_sites_solution_secondary difmap
_audit_conform_dict_location ftp://ftp.iucr.org/pub/cif_core.dic
_audit_conform_dict_name cif_core.dic
_audit_conform_dict_version 2.2
_audit_creation_date 2002-02-16T19:54:49-00:00
_audit_creation_method 'WinGX routine CIF_UPDATE'
_cell_angle_alpha 90
_cell_angle_beta 90
_cell_angle_gamma 120
_cell_formula_units_Z 2
_cell_length_a 15.2860(10)
_cell_length_b 15.2860(10)
_cell_length_c 18.709(2)
_cell_measurement_reflns_used 40
_cell_measurement_temperature 293(2)
_cell_measurement_theta_max 12.06
_cell_measurement_theta_min 7.54
_cell_volume 3785.9(5)
_computing_cell_refinement 'Siemens XSCANS'
_computing_data_collection 'Siemens XSCANS'
_computing_data_reduction 'Bruker SHELXTL'
_computing_molecular_graphics 'Bruker SHELXTL'
_computing_publication_material 'WINGX-1.64 (Farrugia, 2001)'
_computing_structure_refinement 'SHELXL-97 (Sheldrick, 1997)'
_computing_structure_solution 'SHELXS-97 (Sheldrick, 1997)'
_diffrn_ambient_temperature 298(2)
_diffrn_measured_fraction_theta_full 0.999
_diffrn_measured_fraction_theta_max 0.999
_diffrn_measurement_device 'Siemens P4'
_diffrn_measurement_method '2\q/\w scans'
_diffrn_radiation_monochromator graphite
_diffrn_radiation_type MoK\a
_diffrn_radiation_wavelength 0.71073
_diffrn_reflns_av_R_equivalents 0.0502
_diffrn_reflns_av_unetI/netI 0.0569
_diffrn_reflns_limit_h_max 16
_diffrn_reflns_limit_h_min -1
_diffrn_reflns_limit_k_max 1
_diffrn_reflns_limit_k_min -18
_diffrn_reflns_limit_l_max 1
_diffrn_reflns_limit_l_min -22
_diffrn_reflns_number 5672
_diffrn_reflns_theta_full 25
_diffrn_reflns_theta_max 25
_diffrn_reflns_theta_min 2.18
_diffrn_standards_interval_count 97
_diffrn_standards_number 3
_exptl_absorpt_coefficient_mu 1.313
_exptl_absorpt_correction_T_max 0.7956
_exptl_absorpt_correction_T_min 0.7360
_exptl_absorpt_correction_type integration
_exptl_absorpt_process_details 'Bruker AXS SHELXTL VER.5.1 (1998)'
_exptl_crystal_colour Colorless
_exptl_crystal_density_diffrn 1.34
_exptl_crystal_description 'hexagonal prism'
_exptl_crystal_F_000 1574
_exptl_crystal_size_max 0.33
_exptl_crystal_size_mid 0.24
_exptl_crystal_size_min 0.2
_refine_diff_density_max 0.58
_refine_diff_density_min -0.232
_refine_diff_density_rms 0.062
_refine_ls_abs_structure_details 'Flack H D (1983), Acta Cryst. A39, 876-881'
_refine_ls_abs_structure_Flack -0.02(3)
_refine_ls_extinction_method none
_refine_ls_goodness_of_fit_ref 1.037
_refine_ls_hydrogen_treatment mixed
_refine_ls_matrix_type full
_refine_ls_number_parameters 276
_refine_ls_number_reflns 2459
_refine_ls_number_restraints 1
_refine_ls_restrained_S_all 1.037
_refine_ls_R_factor_all 0.0789
_refine_ls_R_factor_gt 0.0395
_refine_ls_shift/su_max 0.003
_refine_ls_shift/su_mean 0.001
_refine_ls_structure_factor_coef Fsqd
_refine_ls_weighting_details 'calc w=1/[\s^2^(Fo^2^)+(0.0427P)^2^+0.0000P] where P=(Fo^2^+2Fc^2^)/3'
_refine_ls_weighting_scheme calc
_refine_ls_wR_factor_gt 0.0801
_refine_ls_wR_factor_ref 0.0925
_reflns_number_gt 1604
_reflns_number_total 2459
_reflns_threshold_expression >2sigma(I)
_cod_data_source_file ja0297640si20030207_054057.cif
_cod_data_source_block ybnaf
_cod_database_code 4113713

loop_
_symmetry_equiv_pos_as_xyz
'x, y, z'
'-x, -y, z+1/2'
'-y, x-y, z'
'y, -x+y, z+1/2'
'-x+y, -x, z'
'x-y, x, z+1/2'

loop_
_atom_site_label
_atom_site_type_symbol
_atom_site_fract_x
_atom_site_fract_y
_atom_site_fract_z
_atom_site_U_iso_or_equiv
_atom_site_adp_type
_atom_site_occupancy
_atom_site_symmetry_multiplicity
_atom_site_calc_flag
_atom_site_refinement_flags
Yb Yb 0 0 0.02033(10) 0.04890(16) Uani 1 3 d S
Na Na 0.2101(4) 0.2387(4) -0.0077(4) 0.100(2) Uani 1 1 d .
O1 O 0.1416(6) 0.0764(5) -0.0442(5) 0.052(2) Uani 1 1 d .
C1 C 0.1782(7) 0.0228(7) -0.0740(6) 0.056(2) Uani 1 1 d .
C2 C 0.1621(8) 0.0072(7) -0.1489(6) 0.060(3) Uani 1 1 d .
H2 H 0.128 0.0341 -0.1735 0.078 Uiso 1 1 calc R
C3 C 0.1964(8) -0.0470(9) -0.1846(6) 0.076(3) Uani 1 1 d .
H3 H 0.1868 -0.0551 -0.2337 0.099 Uiso 1 1 calc R
C4 C 0.2455(8) -0.0909(8) -0.1502(7) 0.070(3) Uani 1 1 d .
C5 C 0.2782(9) -0.1502(9) -0.1891(8) 0.090(4) Uani 1 1 d .
H5 H 0.2671 -0.1602 -0.238 0.117 Uiso 1 1 calc R
C6 C 0.3261(9) -0.1916(9) -0.1526(10) 0.095(4) Uani 1 1 d .
H6 H 0.3512 -0.2266 -0.1779 0.123 Uiso 1 1 calc R
C7 C 0.3384(8) -0.1830(9) -0.0782(9) 0.091(4) Uani 1 1 d .
H7 H 0.3678 -0.2157 -0.0549 0.119 Uiso 1 1 calc R
C8 C 0.3073(7) -0.1263(7) -0.0391(7) 0.068(3) Uani 1 1 d .
H8 H 0.3167 -0.1207 0.0102 0.088 Uiso 1 1 calc R
C9 C 0.2606(7) -0.0761(7) -0.0740(6) 0.062(3) Uani 1 1 d .
C10 C 0.2295(8) -0.0160(7) -0.0361(6) 0.051(2) Uani 1 1 d .
O2 O 0.0775(5) -0.0739(6) 0.0692(5) 0.051(2) Uani 1 1 d .
C11 C 0.1736(9) -0.0251(8) 0.0889(6) 0.056(2) Uani 1 1 d .
C12 C 0.1974(10) -0.0051(9) 0.1642(7) 0.074(3) Uani 1 1 d .
H12 H 0.1448 -0.0266 0.197 0.097 Uiso 1 1 calc R
C13 C 0.2928(10) 0.0436(9) 0.1880(7) 0.083(3) Uani 1 1 d .
H13 H 0.3056 0.0534 0.2368 0.108 Uiso 1 1 calc R
C14 C 0.3729(9) 0.0795(8) 0.1398(7) 0.071(3) Uani 1 1 d .
C15 C 0.4774(10) 0.1361(10) 0.1633(9) 0.096(4) Uani 1 1 d .
H15 H 0.4917 0.1469 0.2118 0.125 Uiso 1 1 calc R
C16 C 0.5564(10) 0.1743(11) 0.1144(11) 0.112(6) Uani 1 1 d .
H16 H 0.623 0.2096 0.1303 0.146 Uiso 1 1 calc R
C17 C 0.5364(10) 0.1599(10) 0.0443(8) 0.096(5) Uani 1 1 d .
H17 H 0.5892 0.1868 0.0116 0.125 Uiso 1 1 calc R
C18 C 0.4371(6) 0.1051(7) 0.0199(12) 0.079(3) Uani 1 1 d .
H18 H 0.4258 0.0961 -0.0291 0.103 Uiso 1 1 calc R
C19 C 0.3555(7) 0.0639(7) 0.0647(6) 0.057(2) Uani 1 1 d .
C20 C 0.2514(9) 0.0060(9) 0.0417(6) 0.053(3) Uani 1 1 d .
O3 O 0.3388(8) 0.3080(7) -0.0950(8) 0.154(6) Uani 1 1 d .
C21 C 0.3904(18) 0.2584(17) -0.1352(13) 0.165(8) Uiso 1 1 d .
H21A H 0.4115 0.2237 -0.1021 0.215 Uiso 1 1 calc R
H21B H 0.3447 0.2102 -0.17 0.215 Uiso 1 1 calc R
C22 C 0.4689(17) 0.3327(16) -0.1670(16) 0.204(13) Uani 1 1 d .
H22A H 0.4647 0.3175 -0.2176 0.265 Uiso 1 1 calc R
H22B H 0.5293 0.3348 -0.1488 0.265 Uiso 1 1 calc R
C23 C 0.4796(14) 0.4242(16) -0.1595(13) 0.152(8) Uani 1 1 d .
H23A H 0.4778 0.4521 -0.2057 0.198 Uiso 1 1 calc R
H23B H 0.5431 0.4697 -0.1363 0.198 Uiso 1 1 calc R
C24 C 0.3932(14) 0.4092(10) -0.1147(12) 0.144(7) Uani 1 1 d .
H24A H 0.4175 0.4515 -0.0724 0.187 Uiso 1 1 calc R
H24B H 0.3503 0.4275 -0.1414 0.187 Uiso 1 1 calc R
O4 O 0.3003(10) 0.3661(10) 0.0746(8) 0.163(6) Uani 1 1 d .
C25 C 0.354(2) 0.469(2) 0.0728(15) 0.188(10) Uiso 1 1 d .
H25A H 0.3185 0.4938 0.0432 0.245 Uiso 1 1 calc R
H25B H 0.4197 0.4917 0.0522 0.245 Uiso 1 1 calc R
C26 C 0.365(3) 0.510(3) 0.1476(18) 0.266(17) Uiso 1 1 d .
H26A H 0.4343 0.5468 0.1636 0.345 Uiso 1 1 calc R
H26B H 0.3319 0.5494 0.1544 0.345 Uiso 1 1 calc R
C27 C 0.308(3) 0.409(3) 0.179(2) 0.30(2) Uiso 1 1 d .
H27A H 0.2367 0.3869 0.1782 0.39 Uiso 1 1 calc R
H27B H 0.3286 0.4113 0.2281 0.39 Uiso 1 1 calc R
C28 C 0.327(3) 0.328(3) 0.1351(17) 0.245(16) Uiso 1 1 d .
H28A H 0.3967 0.3421 0.1353 0.318 Uiso 1 1 calc R
H28B H 0.2802 0.2575 0.1462 0.318 Uiso 1 1 calc R

loop_
_atom_site_aniso_label
_atom_site_aniso_U_11
_atom_site_aniso_U_22
_atom_site_aniso_U_33
_atom_site_aniso_U_23
_atom_site_aniso_U_13
_atom_site_aniso_U_12
Yb 0.04014(17) 0.04014(17) 0.0664(3) 0 0 0.02007(9)
Na 0.077(3) 0.058(2) 0.145(6) -0.006(3) 0.036(4) 0.018(2)
O1 0.046(4) 0.048(4) 0.064(5) 0.001(4) 0.001(4) 0.025(3)
C1 0.047(5) 0.045(5) 0.069(7) -0.004(5) 0.013(5) 0.019(4)
C2 0.058(6) 0.065(6) 0.059(6) 0.004(5) 0.008(5) 0.032(5)
C3 0.067(7) 0.081(8) 0.070(8) -0.010(6) 0.006(6) 0.030(6)
C4 0.051(6) 0.057(6) 0.093(9) -0.019(6) 0.008(6) 0.019(5)
C5 0.074(8) 0.069(7) 0.113(9) -0.019(7) 0.025(7) 0.026(7)
C6 0.076(8) 0.067(7) 0.153(14) -0.017(9) 0.021(9) 0.046(7)
C7 0.054(6) 0.075(7) 0.141(13) -0.028(8) -0.007(8) 0.029(6)
C8 0.050(5) 0.057(5) 0.109(9) -0.009(6) 0.000(6) 0.036(4)
C9 0.042(5) 0.055(5) 0.089(8) 0.002(5) 0.013(5) 0.025(4)
C10 0.038(5) 0.045(5) 0.067(7) -0.008(5) -0.007(5) 0.019(4)
O2 0.043(4) 0.054(5) 0.057(5) -0.002(4) -0.005(4) 0.026(3)
C11 0.062(7) 0.045(6) 0.068(6) 0.002(5) -0.003(6) 0.033(6)
C12 0.086(9) 0.085(8) 0.070(8) -0.013(7) -0.003(7) 0.057(7)
C13 0.093(9) 0.092(8) 0.074(7) -0.021(7) -0.025(7) 0.054(8)
C14 0.061(6) 0.064(6) 0.090(9) -0.018(6) -0.026(6) 0.033(5)
C15 0.069(8) 0.088(9) 0.121(11) -0.038(8) -0.048(8) 0.032(7)
C16 0.057(8) 0.079(9) 0.184(18) -0.035(11) -0.040(10) 0.023(7)
C17 0.062(7) 0.088(8) 0.121(14) -0.017(8) -0.002(7) 0.025(6)
C18 0.052(5) 0.068(5) 0.110(8) 0.007(12) -0.013(12) 0.024(4)
C19 0.046(5) 0.044(5) 0.078(7) -0.003(5) -0.006(5) 0.020(4)
C20 0.055(7) 0.052(6) 0.059(8) 0.008(5) -0.002(5) 0.033(5)
O3 0.116(8) 0.072(6) 0.204(14) 0.008(8) 0.075(9) -0.005(6)
C22 0.140(18) 0.126(17) 0.30(3) 0.02(2) 0.12(2) 0.030(15)
C23 0.118(14) 0.124(15) 0.19(2) 0.035(16) 0.058(14) 0.043(12)
C24 0.160(17) 0.072(9) 0.184(18) 0.013(11) 0.030(16) 0.045(11)
O4 0.149(10) 0.112(9) 0.127(10) 0.007(9) -0.036(9) -0.010(8)

loop_
_atom_type_symbol
_atom_type_description
_atom_type_scat_dispersion_real
_atom_type_scat_dispersion_imag
_atom_type_scat_source
C C 0.0033 0.0016 'International Tables Vol C Tables 4.2.6.8 and 6.1.1.4'
H H 0 0 'International Tables Vol C Tables 4.2.6.8 and 6.1.1.4'
Na Na 0.0362 0.0249 'International Tables Vol C Tables 4.2.6.8 and 6.1.1.4'
O O 0.0106 0.006 'International Tables Vol C Tables 4.2.6.8 and 6.1.1.4'
Yb Yb -0.385 5.5486 'International Tables Vol C Tables 4.2.6.8 and 6.1.1.4'

loop_
_exptl_crystal_face_index_h
_exptl_crystal_face_index_k
_exptl_crystal_face_index_l
_exptl_crystal_face_perp_dist
1 0 0 0.11
-1 0 0 0.11
0 1 0 0.105
0 -1 0 0.105
1 -1 0 0.1
-1 1 0 0.1
0 0 1 0.165
0 0 -1 0.165

loop_
_geom_angle_atom_site_label_1
_geom_angle_atom_site_label_2
_geom_angle_atom_site_label_3
_geom_angle
_geom_angle_site_symmetry_1
_geom_angle_site_symmetry_3
O2 Yb O2 104.0(3) 3 5
O2 Yb O2 104.0(3) 3 .
O2 Yb O2 104.0(3) 5 .
O2 Yb O1 79.7(3) 3 .
O2 Yb O1 171.6(4) 5 .
O2 Yb O1 82.2(3) . .
O2 Yb O1 171.6(4) 3 5
O2 Yb O1 82.2(3) 5 5
O2 Yb O1 79.7(3) . 5
O1 Yb O1 93.5(3) . 5
O2 Yb O1 82.2(3) 3 3
O2 Yb O1 79.7(3) 5 3
O2 Yb O1 171.6(4) . 3
O1 Yb O1 93.5(3) . 3
O1 Yb O1 93.5(3) 5 3
O2 Yb C1 156.9(3) 3 5
O2 Yb C1 68.2(3) 5 5
O2 Yb C1 99.0(3) . 5
O1 Yb C1 105.5(3) . 5
O1 Yb C1 21.5(3) 5 5
O1 Yb C1 75.1(3) 3 5
O2 Yb C1 68.2(3) 3 3
O2 Yb C1 99.0(3) 5 3
O2 Yb C1 156.9(3) . 3
O1 Yb C1 75.1(3) . 3
O1 Yb C1 105.5(3) 5 3
O1 Yb C1 21.5(3) 3 3
C1 Yb C1 91.1(3) 5 3
O2 Yb C1 99.0(3) 3 .
O2 Yb C1 156.9(3) 5 .
O2 Yb C1 68.2(3) . .
O1 Yb C1 21.5(3) . .
O1 Yb C1 75.1(3) 5 .
O1 Yb C1 105.5(3) 3 .
C1 Yb C1 91.1(3) 5 .
C1 Yb C1 91.1(3) 3 .
O2 Yb C11 20.5(3) 3 3
O2 Yb C11 86.4(3) 5 3
O2 Yb C11 119.3(3) . 3
O1 Yb C11 95.6(3) . 3
O1 Yb C11 159.9(3) 5 3
O1 Yb C11 68.1(3) 3 3
C1 Yb C11 138.5(2) 5 3
C1 Yb C11 60.0(3) 3 3
C1 Yb C11 116.5(2) . 3
O2 Yb C11 119.3(3) 3 5
O2 Yb C11 20.5(3) 5 5
O2 Yb C11 86.4(3) . 5
O1 Yb C11 159.9(3) . 5
O1 Yb C11 68.1(3) 5 5
O1 Yb C11 95.6(3) 3 5
C1 Yb C11 60.0(3) 5 5
C1 Yb C11 116.5(2) 3 5
C1 Yb C11 138.5(2) . 5
C11 Yb C11 104.4(3) 3 5
O2 Yb C11 86.4(3) 3 .
O2 Yb C11 119.3(3) 5 .
O2 Yb C11 20.5(3) . .
O1 Yb C11 68.1(3) . .
O1 Yb C11 95.6(3) 5 .
O1 Yb C11 159.9(3) 3 .
C1 Yb C11 116.5(2) 5 .
C1 Yb C11 138.5(2) 3 .
C1 Yb C11 60.0(3) . .
C11 Yb C11 104.4(3) 3 .
C11 Yb C11 104.4(3) 5 .
O1 Na O4 151.1(6) . .
O1 Na O2 76.5(2) . 3
O4 Na O2 93.2(5) . 3
O1 Na O3 96.3(4) . .
O4 Na O3 94.1(5) . .
O2 Na O3 172.5(4) 3 .
O1 Na C10 93.4(3) . 3
O4 Na C10 105.4(5) . 3
O2 Na C10 61.5(3) 3 3
O3 Na C10 117.9(5) . 3
O1 Na C28 125.8(8) . .
O4 Na C28 25.3(7) . .
O2 Na C28 82.8(7) 3 .
O3 Na C28 103.2(7) . .
C10 Na C28 119.1(7) 3 .
O1 Na Yb 38.7(2) . .
O4 Na Yb 128.9(4) . .
O2 Na Yb 38.3(2) 3 .
O3 Na Yb 134.2(4) . .
C10 Na Yb 70.2(2) 3 .
C28 Na Yb 110.7(7) . .
C1 O1 Yb 120.3(6) . .
C1 O1 Na 134.2(6) . .
Yb O1 Na 102.0(4) . .
O1 C1 C10 123.4(10) . .
O1 C1 C2 115.3(10) . .
C10 C1 C2 121.2(10) . .
O1 C1 Yb 38.2(4) . .
C10 C1 Yb 108.1(7) . .
C2 C1 Yb 118.1(7) . .
C3 C2 C1 119.9(11) . .
C2 C3 C4 122.4(11) . .
C3 C4 C5 121.0(12) . .
C3 C4 C9 117.7(10) . .
C5 C4 C9 121.4(12) . .
C6 C5 C4 118.5(13) . .
C5 C6 C7 122.1(12) . .
C8 C7 C6 120.7(13) . .
C7 C8 C9 120.6(12) . .
C10 C9 C8 122.3(10) . .
C10 C9 C4 121.1(10) . .
C8 C9 C4 116.7(10) . .
C1 C10 C9 117.6(10) . .
C1 C10 C20 120.7(11) . .
C9 C10 C20 121.6(11) . .
C1 C10 Na 89.8(6) . 5
C9 C10 Na 87.6(6) . 5
C20 C10 Na 93.1(7) . 5
C11 O2 Yb 123.8(7) . .
C11 O2 Na 116.5(7) . 5
Yb O2 Na 100.8(3) . 5
O2 C11 C20 123.0(11) . .
O2 C11 C12 118.7(11) . .
C20 C11 C12 118.3(11) . .
O2 C11 Yb 35.7(5) . .
C20 C11 Yb 109.6(7) . .
C12 C11 Yb 120.6(8) . .
C13 C12 C11 121.9(12) . .
C12 C13 C14 120.1(11) . .
C13 C14 C19 121.1(10) . .
C13 C14 C15 121.9(12) . .
C19 C14 C15 117.0(12) . .
C16 C15 C14 121.2(14) . .
C17 C16 C15 119.7(13) . .
C16 C17 C18 120.7(16) . .
C19 C18 C17 123.0(18) . .
C18 C19 C14 118.4(12) . .
C18 C19 C20 124.8(12) . .
C14 C19 C20 116.8(11) . .
C11 C20 C19 121.4(11) . .
C11 C20 C10 119.7(11) . .
C19 C20 C10 118.8(11) . .
C24 O3 C21 104.5(14) . .
C24 O3 Na 125.7(12) . .
C21 O3 Na 129.4(11) . .
C22 C21 O3 105.6(19) . .
C21 C22 C23 116(2) . .
C22 C23 C24 105.4(17) . .
O3 C24 C23 108.2(15) . .
C25 O4 C28 111(2) . .
C25 O4 Na 135.5(16) . .
C28 O4 Na 110.7(17) . .
O4 C25 C26 109(3) . .
C27 C26 C25 93(3) . .
C26 C27 C28 112(3) . .
O4 C28 C27 83(2) . .
O4 C28 Na 44.0(12) . .
C27 C28 Na 119(2) . .

loop_
_geom_bond_atom_site_label_1
_geom_bond_atom_site_label_2
_geom_bond_distance
_geom_bond_site_symmetry_2
Yb O2 2.203(8) 3
Yb O2 2.203(8) 5
Yb O2 2.203(8) .
Yb O1 2.231(8) .
Yb O1 2.231(8) 5
Yb O1 2.231(8) 3
Yb C1 3.116(9) 5
Yb C1 3.116(9) 3
Yb C1 3.116(9) .
Yb C11 3.140(10) 3
Yb C11 3.140(10) 5
Yb C11 3.140(10) .
Na O1 2.263(9) .
Na O4 2.320(14) .
Na O2 2.327(10) 3
Na O3 2.361(13) .
Na C10 3.066(11) 3
Na C28 3.12(3) .
O1 C1 1.325(12) .
C1 C10 1.392(15) .
C1 C2 1.422(15) .
C2 C3 1.356(14) .
C3 C4 1.389(16) .
C4 C5 1.433(15) .
C4 C9 1.444(16) .
C5 C6 1.365(19) .
C6 C7 1.40(2) .
C7 C8 1.389(15) .
C8 C9 1.439(13) .
C9 C10 1.418(14) .
C10 C20 1.493(17) .
C10 Na 3.066(11) 5
O2 C11 1.325(13) .
O2 Na 2.327(10) 5
C11 C20 1.362(15) .
C11 C12 1.449(16) .
C12 C13 1.339(17) .
C13 C14 1.393(17) .
C14 C19 1.428(16) .
C14 C15 1.453(15) .
C15 C16 1.39(2) .
C16 C17 1.340(19) .
C17 C18 1.393(17) .
C18 C19 1.367(18) .
C19 C20 1.447(15) .
O3 C24 1.390(16) .
O3 C21 1.54(2) .
C21 C22 1.31(3) .
C22 C23 1.33(3) .
C23 C24 1.48(2) .
O4 C25 1.36(3) .
O4 C28 1.43(3) .
C25 C26 1.51(3) .
C26 C27 1.46(5) .
C27 C28 1.63(4) .
